data_4345327
loop_
_publ_author_name
'Kawamura, Airi'
'Greenwood, Arin R.'
'Filatov, Alexander S.'
'Gallagher, Audrey T.'
'Galli, Giulia'
'Anderson, John S.'

_publ_section_title
;
 Incorporation of Pyrazine and Bipyridine Linkers with High-Spin Fe(II)
 and Co(II) in a Metal-Organic Framework.
;
_journal_issue 6
_journal_name_full 'Inorganic chemistry'
_journal_page_first 3349
_journal_page_last 3356
_journal_paper_doi 10.1021/acs.inorgchem.6b02883
_journal_volume 56
_journal_year 2017
_chemical_formula_moiety 'C12 H8 Fe N2 O4'
_chemical_formula_sum 'C12 H8 Fe N2 O4'
_chemical_formula_weight 300.05
_space_group_crystal_system hexagonal
_space_group_IT_number 175
_space_group_name_Hall '-P 6'
_space_group_name_H-M_alt 'P 6/m'
_symmetry_space_group_name_Hall '-P 6'
_symmetry_space_group_name_H-M 'P 6/m'
_atom_sites_solution_hydrogens geom
_atom_sites_solution_primary dual
_atom_sites_solution_secondary difmap
_audit_creation_date 2016-11-18
_audit_creation_method
;
Olex2 1.2
(compiled 2016.11.07 svn.r3352 for OlexSys, GUI svn.r5261)
;
_cell_angle_alpha 90
_cell_angle_beta 90
_cell_angle_gamma 120
_cell_formula_units_Z 6
_cell_length_a 24.644(2)
_cell_length_b 24.644(2)
_cell_length_c 7.1068(6)
_cell_measurement_reflns_used 7030
_cell_measurement_temperature 100(2)
_cell_measurement_theta_max 24.78
_cell_measurement_theta_min 2.52
_cell_volume 3737.9(5)
_computing_cell_refinement 'SAINT V.8.35A (Bruker AXS Inc., 2013)'
_computing_data_collection 'APEX3 v.2015.9-0 (Bruker AXS Inc., 2015)'
_computing_data_reduction 'SAINT V.8.35A (Bruker AXS Inc., 2013)'
_computing_molecular_graphics
;
OLEX2: a complete structure solution, refinement and analysis program 
Dolomanov et al., 2009

Mercury: visualization and analysis of crystal structures
Macrae, et al., 2006

O. V. Dolomanov, L. J. Bourhis, R. J. Gildea, J. A. K. Howard and H. Puschmann.
J. Appl. Cryst. (2009). 42, 339-341;

C. F. Macrae, P. R. Edgington, P. McCabe, E. Pidcock, G. P. Shields, R. Taylor,
M. Towler and J. van de Streek, J. Appl. Cryst. (2006). 39, 453-457.
;
_computing_publication_material
;
 APEX3 v.2015.5-2 (Bruker AXS Inc., 2015)
 OLEX2 (Dolomanov et al., 2009)
;
_computing_structure_refinement 'XL-2014/7 (Sheldrick, 2015b)'
_computing_structure_solution 'XT 2014/5 (Sheldrick, 2015a)'
_diffrn_ambient_temperature 100(2)
_diffrn_detector_area_resol_mean 10.4167
_diffrn_measured_fraction_theta_full 0.997
_diffrn_measured_fraction_theta_max 0.997
_diffrn_measurement_device_type 'Bruker D8 Venture PHOTON 100 CMOS'
_diffrn_measurement_method 'omega and phi scans'
_diffrn_radiation_monochromator mirrors
_diffrn_radiation_type MoK\a
_diffrn_radiation_wavelength 0.71073
_diffrn_reflns_av_R_equivalents 0.1013
_diffrn_reflns_av_unetI/netI 0.0529
_diffrn_reflns_Laue_measured_fraction_full 0.997
_diffrn_reflns_Laue_measured_fraction_max 0.997
_diffrn_reflns_limit_h_max 29
_diffrn_reflns_limit_h_min -27
_diffrn_reflns_limit_k_max 29
_diffrn_reflns_limit_k_min -28
_diffrn_reflns_limit_l_max 7
_diffrn_reflns_limit_l_min -8
_diffrn_reflns_number 23375
_diffrn_reflns_point_group_measured_fraction_full 0.997
_diffrn_reflns_point_group_measured_fraction_max 0.997
_diffrn_reflns_theta_full 25.037
_diffrn_reflns_theta_max 25.037
_diffrn_reflns_theta_min 2.525
_diffrn_source 'INCOATEC ImuS micro-focus source'
_exptl_absorpt_coefficient_mu 0.610
_exptl_absorpt_correction_T_max 0.7452
_exptl_absorpt_correction_T_min 0.4266
_exptl_absorpt_correction_type multi-scan
_exptl_absorpt_process_details
;
SADABS-2014/5 (Bruker,2014/5) was used for absorption correction.
wR2(int) was 0.1328 before and 0.0750 after correction.
The Ratio of minimum to maximum transmission is 0.5725.
The \l/2 correction factor is 0.00150.
;
_exptl_crystal_colour brown
_exptl_crystal_colour_primary brown
_exptl_crystal_density_diffrn 0.800
_exptl_crystal_description needle
_exptl_crystal_F_000 912
_exptl_crystal_size_max 0.32
_exptl_crystal_size_mid 0.11
_exptl_crystal_size_min 0.09
_refine_diff_density_max 0.698
_refine_diff_density_min -1.714
_refine_diff_density_rms 0.096
_refine_ls_extinction_method none
_refine_ls_goodness_of_fit_ref 1.098
_refine_ls_hydrogen_treatment constr
_refine_ls_matrix_type full
_refine_ls_number_parameters 106
_refine_ls_number_reflns 2407
_refine_ls_number_restraints 33
_refine_ls_restrained_S_all 1.092
_refine_ls_R_factor_all 0.0786
_refine_ls_R_factor_gt 0.0643
_refine_ls_shift/su_max 0.000
_refine_ls_shift/su_mean 0.000
_refine_ls_structure_factor_coef Fsqd
_refine_ls_weighting_details 'w=1/[\s^2^(Fo^2^)+(0.0794P)^2^+7.6420P] where P=(Fo^2^+2Fc^2^)/3'
_refine_ls_weighting_scheme calc
_refine_ls_wR_factor_gt 0.1645
_refine_ls_wR_factor_ref 0.1699
_reflns_Friedel_coverage 0.000
_reflns_number_gt 1929
_reflns_number_total 2407
_reflns_threshold_expression 'I > 2\s(I)'
_cod_data_source_file ic6b02883_si_002.cif
_cod_data_source_block full_sq
_cod_depositor_comments 'Adding full bibliography for 4345327.cif.'
_cod_original_cell_volume 3738.0(7)
_cod_database_code 4345327
_shelx_space_group_comment
;
The symmetry employed for this shelxl refinement is uniquely defined
by the following loop, which should always be used as a source of
symmetry information in preference to the above space-group names.
They are only intended as comments.
;
_shelx_estimated_absorpt_t_max 0.947
_shelx_estimated_absorpt_t_min 0.829
_olex2_refinement_description
;
1. Fixed Uiso
 At 1.2 times of:
  All C(H) groups
2. Rigid body (RIGU) restrains
 O3, O4, C4, C5, C6, C8
 with sigma for 1-2 distances of 0.004 and sigma for 1-3 distances of 0.004
3.a Aromatic/amide H refined with riding coordinates:
 C3(H3), C4(H4), C6(H6), C7(H7), C9(H9), C10(H10)
;
_shelx_shelxl_version_number 2016/6
_olex2_submission_special_instructions 'No special instructions were received'

loop_
_space_group_symop_operation_xyz
'x, y, z'
'-y, x-y, z'
'-x+y, -x, z'
'-x, -y, z'
'y, -x+y, z'
'x-y, x, z'
'-x, -y, -z'
'y, -x+y, -z'
'x-y, x, -z'
'x, y, -z'
'-y, x-y, -z'
'-x+y, -x, -z'

loop_
_atom_site_label
_atom_site_type_symbol
_atom_site_fract_x
_atom_site_fract_y
_atom_site_fract_z
_atom_site_U_iso_or_equiv
_atom_site_adp_type
_atom_site_occupancy
_atom_site_site_symmetry_order
_atom_site_calc_flag
_atom_site_refinement_flags_posn
_atom_site_refinement_flags_adp
_atom_site_refinement_flags_occupancy
Fe1 Fe 0.41044(4) 0.93753(4) 1.000000 0.0179(3) Uani 1 2 d S T P
O1 O 0.49048(18) 0.93317(17) 1.000000 0.0221(9) Uani 1 2 d S T P
O2 O 0.59415(18) 0.98101(17) 1.000000 0.0225(9) Uani 1 2 d S T P
O3 O 0.47963(17) 0.64447(18) 1.000000 0.0231(9) Uani 1 2 d S TU P
O4 O 0.58281(17) 0.69235(17) 1.000000 0.0208(8) Uani 1 2 d S TU P
N1 N 0.41172(15) 0.93906(14) 0.6960(4) 0.0206(7) Uani 1 1 d . . .
C1 C 0.5404(3) 0.9320(3) 1.000000 0.0183(12) Uani 1 2 d S T P
C2 C 0.5387(3) 0.8704(2) 1.000000 0.0199(12) Uani 1 2 d S T P
C3 C 0.5931(3) 0.8682(3) 1.000000 0.0238(13) Uani 1 2 d S T P
H3 H 0.632215 0.906146 1.000000 0.029 Uiso 1 2 calc RS T P
C4 C 0.5921(3) 0.8113(3) 1.000000 0.0242(13) Uani 1 2 d S TU P
H4 H 0.630108 0.810202 1.000000 0.029 Uiso 1 2 calc RS T P
C5 C 0.5340(3) 0.7553(3) 1.000000 0.0249(12) Uani 1 2 d S TU P
C6 C 0.4805(3) 0.7591(3) 1.000000 0.0207(12) Uani 1 2 d S TU P
H6 H 0.441392 0.721143 1.000000 0.025 Uiso 1 2 calc RS T P
C7 C 0.4804(3) 0.8148(3) 1.000000 0.0270(14) Uani 1 2 d S T P
H7 H 0.442262 0.815684 1.000000 0.032 Uiso 1 2 calc RS T P
C8 C 0.5332(3) 0.6951(3) 1.000000 0.0212(11) Uani 1 2 d S TU P
C9 C 0.4345(2) 0.90887(19) 0.5971(6) 0.0307(10) Uani 1 1 d . . .
H9 H 0.451141 0.886768 0.662118 0.037 Uiso 1 1 calc R . .
C10 C 0.38902(19) 0.9693(2) 0.5965(6) 0.0285(10) Uani 1 1 d . . .
H10 H 0.372377 0.991410 0.661357 0.034 Uiso 1 1 calc R . .

loop_
_atom_site_aniso_label
_atom_site_aniso_U_11
_atom_site_aniso_U_22
_atom_site_aniso_U_33
_atom_site_aniso_U_23
_atom_site_aniso_U_13
_atom_site_aniso_U_12
Fe1 0.0218(5) 0.0158(4) 0.0131(4) 0.000 0.000 0.0071(4)
O1 0.026(2) 0.020(2) 0.024(2) 0.000 0.000 0.0149(17)
O2 0.033(2) 0.020(2) 0.0134(19) 0.000 0.000 0.0121(19)
O3 0.024(2) 0.026(2) 0.024(2) 0.000 0.000 0.0161(17)
O4 0.0193(19) 0.023(2) 0.023(2) 0.000 0.000 0.0129(16)
N1 0.0256(17) 0.0152(16) 0.0138(15) -0.0014(13) -0.0021(14) 0.0048(14)
C1 0.026(3) 0.028(3) 0.009(3) 0.000 0.000 0.020(3)
C2 0.032(3) 0.015(3) 0.008(2) 0.000 0.000 0.009(3)
C3 0.017(3) 0.034(3) 0.017(3) 0.000 0.000 0.011(3)
C4 0.026(3) 0.028(3) 0.028(3) 0.000 0.000 0.020(2)
C5 0.037(3) 0.021(3) 0.021(3) 0.000 0.000 0.018(2)
C6 0.024(3) 0.020(3) 0.016(3) 0.000 0.000 0.009(2)
C7 0.017(3) 0.036(4) 0.029(3) 0.000 0.000 0.014(3)
C8 0.035(3) 0.024(3) 0.007(2) 0.000 0.000 0.016(2)
C9 0.047(3) 0.033(2) 0.020(2) 0.0010(18) -0.0006(19) 0.026(2)
C10 0.031(2) 0.040(2) 0.020(2) 0.0001(19) 0.0031(18) 0.022(2)

loop_
_atom_type_symbol
_atom_type_description
_atom_type_scat_dispersion_real
_atom_type_scat_dispersion_imag
_atom_type_scat_source
C C 0.0033 0.0016 'International Tables Vol C Tables 4.2.6.8 and 6.1.1.4'
H H 0.0000 0.0000 'International Tables Vol C Tables 4.2.6.8 and 6.1.1.4'
Fe Fe 0.3463 0.8444 'International Tables Vol C Tables 4.2.6.8 and 6.1.1.4'
N N 0.0061 0.0033 'International Tables Vol C Tables 4.2.6.8 and 6.1.1.4'
O O 0.0106 0.0060 'International Tables Vol C Tables 4.2.6.8 and 6.1.1.4'

loop_
_geom_angle_atom_site_label_1
_geom_angle_atom_site_label_2
_geom_angle_atom_site_label_3
_geom_angle
_geom_angle_site_symmetry_1
_geom_angle_site_symmetry_3
O1 Fe1 O2 125.34(15) . 7_677
O1 Fe1 O3 89.78(15) . 2_665
O1 Fe1 O4 150.16(15) . 2_665
O1 Fe1 N1 89.70(9) . 10_557
O1 Fe1 N1 89.71(9) . .
O2 Fe1 O3 144.88(16) 7_677 2_665
O2 Fe1 O4 84.50(15) 7_677 2_665
O2 Fe1 N1 89.45(9) 7_677 10_557
O2 Fe1 N1 89.45(9) 7_677 .
O3 Fe1 O4 60.38(13) 2_665 2_665
N1 Fe1 O3 90.88(8) . 2_665
N1 Fe1 O3 90.88(8) 10_557 2_665
N1 Fe1 O4 90.69(9) 10_557 2_665
N1 Fe1 O4 90.69(9) . 2_665
N1 Fe1 N1 178.14(18) 10_557 .
C1 O1 Fe1 178.5(4) . .
C1 O2 Fe1 112.8(3) . 7_677
C8 O3 Fe1 89.5(3) . 3_565
C8 O4 Fe1 89.9(3) . 3_565
C9 N1 Fe1 121.6(3) . .
C9 N1 C10 116.2(3) . .
C10 N1 Fe1 122.2(3) . .
O1 C1 O2 123.3(5) . .
O1 C1 C2 119.8(5) . .
O2 C1 C2 116.9(5) . .
C3 C2 C1 120.6(5) . .
C3 C2 C7 120.5(5) . .
C7 C2 C1 119.0(5) . .
C2 C3 H3 119.5 . .
C2 C3 C4 121.1(5) . .
C4 C3 H3 119.5 . .
C3 C4 H4 120.5 . .
C3 C4 C5 119.0(5) . .
C5 C4 H4 120.5 . .
C4 C5 C8 118.7(5) . .
C6 C5 C4 118.5(5) . .
C6 C5 C8 122.7(5) . .
C5 C6 H6 118.2 . .
C5 C6 C7 123.5(5) . .
C7 C6 H6 118.2 . .
C2 C7 H7 121.3 . .
C6 C7 C2 117.4(5) . .
C6 C7 H7 121.3 . .
O3 C8 C5 117.7(5) . .
O4 C8 O3 120.2(5) . .
O4 C8 C5 122.0(5) . .
N1 C9 C9 121.8(2) . 10_556
N1 C9 H9 119.1 . .
C9 C9 H9 119.1 10_556 .
N1 C10 C10 122.0(2) . 10_556
N1 C10 H10 119.0 . .
C10 C10 H10 119.0 10_556 .

loop_
_geom_bond_atom_site_label_1
_geom_bond_atom_site_label_2
_geom_bond_distance
_geom_bond_site_symmetry_2
Fe1 O1 2.028(4) .
Fe1 O2 2.066(4) 7_677
Fe1 O3 2.187(4) 2_665
Fe1 O4 2.196(4) 2_665
Fe1 N1 2.161(3) 10_557
Fe1 N1 2.161(3) .
O1 C1 1.246(6) .
O2 C1 1.270(7) .
O3 C8 1.286(7) .
O4 C8 1.256(7) .
N1 C9 1.334(5) .
N1 C10 1.335(5) .
C1 C2 1.498(8) .
C2 C3 1.369(8) .
C2 C7 1.405(8) .
C3 H3 0.9500 .
C3 C4 1.389(8) .
C4 H4 0.9500 .
C4 C5 1.407(8) .
C5 C6 1.365(8) .
C5 C8 1.476(8) .
C6 H6 0.9500 .
C6 C7 1.376(8) .
C7 H7 0.9500 .
C9 C9 1.380(8) 10_556
C9 H9 0.9500 .
C10 C10 1.372(8) 10_556
C10 H10 0.9500 .

loop_
_geom_torsion_atom_site_label_1
_geom_torsion_atom_site_label_2
_geom_torsion_atom_site_label_3
_geom_torsion_atom_site_label_4
_geom_torsion
_geom_torsion_site_symmetry_1
_geom_torsion_site_symmetry_4
Fe1 O2 C1 O1 0.0 7_677 .
Fe1 O2 C1 C2 180.0 7_677 .
Fe1 O3 C8 O4 0.0 3_565 .
Fe1 O3 C8 C5 180.0 3_565 .
Fe1 O4 C8 O3 0.0 3_565 .
Fe1 O4 C8 C5 180.0 3_565 .
Fe1 N1 C9 C9 178.94(10) . 10_556
Fe1 N1 C10 C10 -178.94(10) . 10_556
O1 C1 C2 C3 180.0 . .
O1 C1 C2 C7 0.0 . .
O2 C1 C2 C3 0.0 . .
O2 C1 C2 C7 180.0 . .
C1 C2 C3 C4 180.0 . .
C1 C2 C7 C6 180.0 . .
C2 C3 C4 C5 0.0 . .
C3 C2 C7 C6 0.0 . .
C3 C4 C5 C6 0.0 . .
C3 C4 C5 C8 180.0 . .
C4 C5 C6 C7 0.0 . .
C4 C5 C8 O3 180.0 . .
C4 C5 C8 O4 0.0 . .
C5 C6 C7 C2 0.0 . .
C6 C5 C8 O3 0.0 . .
C6 C5 C8 O4 180.0 . .
C7 C2 C3 C4 0.0 . .
C8 C5 C6 C7 180.0 . .
C9 N1 C10 C10 0.0(4) . 10_556
C10 N1 C9 C9 0.0(4) . 10_556
